data_7116167
loop_
_publ_author_name
'Byron J. Truscott'
'Fady Nahra'
'Alexandra M. Z. Slawin'
'David B. Cordes'
'Steven P. Nolan'

_publ_section_title
;
 Fluoride, bifluoride and trifluoromethyl complexes of iridium(I) and
 rhodium(I)
;
_journal_name_full Chem.Commun.
_journal_page_first 62
_journal_paper_doi 10.1039/C4cc07772E
_journal_volume 51
_journal_year 2015
_chemical_formula_moiety 'C23 H36 F N2 Rh'
_chemical_formula_sum 'C23 H36 F N2 Rh'
_chemical_formula_weight 462.45
_space_group_IT_number 14
_symmetry_cell_setting monoclinic
_symmetry_Int_Tables_number 14
_symmetry_space_group_name_Hall '-P 2ybc'
_symmetry_space_group_name_H-M 'P 1 21/c 1'
_atom_sites_solution_hydrogens geom
_atom_sites_solution_primary direct
_atom_sites_solution_secondary difmap
_cell_angle_alpha 90.0000
_cell_angle_beta 98.162(7)
_cell_angle_gamma 90.0000
_cell_formula_units_Z 4
_cell_length_a 10.995(3)
_cell_length_b 16.868(4)
_cell_length_c 11.682(3)
_cell_measurement_reflns_used 6918
_cell_measurement_temperature 93
_cell_measurement_theta_max 25.35
_cell_measurement_theta_min 2.14
_cell_volume 2144.6(10)
_computing_cell_refinement 'CrystalClear-SM Expert 2.0 rc13'
_computing_data_collection 'CrystalClear-SM Expert 2.0 rc13 (Rigaku, 2009)'
_computing_data_reduction 'CrystalClear-SM Expert 2.0 rc13'
_computing_molecular_graphics 'CrystalStructure 4.1'
_computing_publication_material 'CrystalStructure 4.1 (Rigaku, 2014)'
_computing_structure_refinement 'SHELXL-2013 (Sheldrick, 2013)'
_computing_structure_solution 'DIRDIF99-PATTY (Gould, et al., 1999)'
_diffrn_ambient_temperature 93
_diffrn_detector_area_resol_mean 14.629
_diffrn_measured_fraction_theta_full 0.997
_diffrn_measured_fraction_theta_max 0.992
_diffrn_measurement_device_type 'Rigaku Mercury70'
_diffrn_measurement_method \w
_diffrn_radiation_type 'Mo K\a'
_diffrn_radiation_wavelength 0.71075
_diffrn_reflns_av_R_equivalents 0.0412
_diffrn_reflns_Laue_measured_fraction_full 0.997
_diffrn_reflns_Laue_measured_fraction_max 0.992
_diffrn_reflns_limit_h_max 13
_diffrn_reflns_limit_h_min -13
_diffrn_reflns_limit_k_max 18
_diffrn_reflns_limit_k_min -20
_diffrn_reflns_limit_l_max 14
_diffrn_reflns_limit_l_min -11
_diffrn_reflns_number 13362
_diffrn_reflns_point_group_measured_fraction_full 0.997
_diffrn_reflns_point_group_measured_fraction_max 0.992
_diffrn_reflns_theta_full 25.000
_diffrn_reflns_theta_max 25.367
_diffrn_reflns_theta_min 1.871
_diffrn_standards_number 0
_exptl_absorpt_coefficient_mu 0.813
_exptl_absorpt_correction_T_max 0.976
_exptl_absorpt_correction_T_min 0.822
_exptl_absorpt_correction_type multi-scan
_exptl_absorpt_process_details 'REQAB (Rigaku, 1998)'
_exptl_crystal_colour yellow
_exptl_crystal_density_diffrn 1.432
_exptl_crystal_density_method 'not measured'
_exptl_crystal_description prism
_exptl_crystal_F_000 968.00
_exptl_crystal_size_max 0.030
_exptl_crystal_size_mid 0.030
_exptl_crystal_size_min 0.030
_refine_diff_density_max 0.67
_refine_diff_density_min -0.74
_refine_ls_extinction_method none
_refine_ls_goodness_of_fit_ref 1.047
_refine_ls_hydrogen_treatment constr
_refine_ls_number_parameters 244
_refine_ls_number_reflns 3903
_refine_ls_number_restraints 0
_refine_ls_R_factor_all 0.0531
_refine_ls_R_factor_gt 0.0393
_refine_ls_shift/su_max 0.001
_refine_ls_structure_factor_coef Fsqd
_refine_ls_weighting_details 'w = 1/[\s^2^(Fo^2^)+(0.0298P)^2^+0.0000P] where P=(Fo^2^+2Fc^2^)/3'
_refine_ls_weighting_scheme calc
_refine_ls_wR_factor_gt 0.0763
_refine_ls_wR_factor_ref 0.0821
_reflns_number_gt 3139
_reflns_number_total 3903
_reflns_threshold_expression F^2^>2.0\s(F^2^)
_cod_data_source_file c4cc07772e2_a.cif
_cod_data_source_block 5
_cod_original_cell_volume 2144.6(9)
_cod_database_code 7116167
_shelxl_res_file
;
TITL SNBT7
CELL  0.71075 10.99510 16.86840 11.68150 90.000 98.162 90.000
ZERR  4 0.00279 0.00415 0.00311 0.000 0.007 0.000
LATT 1
SYMM    -X, .50+Y, .50-Z
SFAC C H F N RH
UNIT 92 144 4 8 4
L.S. 20
FMAP 2
PLAN -5
WPDB -2
HTAB
LIST 4
TEMP -180.0
ACTA 50
SIZE 0.030 0.030 0.030
WGHT    0.029800
FVAR       1.04479
RH1   5    0.882221    0.559868    0.220380    11.00000    0.02945    0.01501 =
         0.02542   -0.00049    0.00744    0.00032
F1    3    0.878411    0.656900    0.118871    11.00000    0.05359    0.02414 =
         0.04002    0.01050    0.00136   -0.00332
N2    4    0.915181    0.672213    0.429749    11.00000    0.02768    0.01848 =
         0.02475   -0.00233    0.00545   -0.00143
N5    4    1.088320    0.639041    0.380992    11.00000    0.02788    0.01778 =
         0.03179   -0.00471    0.00801   -0.00028
C1    1    0.965185    0.626460    0.352874    11.00000    0.03400    0.01162 =
         0.03017    0.00345    0.01057   -0.00001
C3    1    1.004006    0.712520    0.503208    11.00000    0.03567    0.01857 =
         0.02490   -0.00231    0.00459    0.00039
AFIX  43
H3    2    0.990492    0.747730    0.563613    11.00000   -1.20000
AFIX   0
C4    1    1.113064    0.692226    0.472573    11.00000    0.03504    0.01790 =
         0.03131   -0.00345    0.00682   -0.00213
AFIX  43
H4    2    1.191623    0.710545    0.506665    11.00000   -1.20000
AFIX   0
C6    1    0.781975    0.684840    0.424166    11.00000    0.02295    0.02718 =
         0.02728   -0.00464    0.00737   -0.00154
AFIX  13
H6    2    0.738390    0.645135    0.369435    11.00000   -1.20000
AFIX   0
C7    1    0.747828    0.767745    0.377730    11.00000    0.03421    0.02781 =
         0.02740    0.00547    0.01231    0.00442
AFIX  23
H7A   2    0.794077    0.807681    0.428631    11.00000   -1.20000
H7B   2    0.771773    0.773317    0.299566    11.00000   -1.20000
AFIX   0
C8    1    0.610406    0.783589    0.371464    11.00000    0.03852    0.03592 =
         0.03826    0.00841    0.00793    0.00889
AFIX  23
H8A   2    0.564437    0.748735    0.312265    11.00000   -1.20000
H8B   2    0.592759    0.839285    0.348042    11.00000   -1.20000
AFIX   0
C9    1    0.567463    0.768305    0.488928    11.00000    0.03579    0.04410 =
         0.04992   -0.00058    0.02133    0.01489
AFIX  23
H9A   2    0.605088    0.808058    0.545515    11.00000   -1.20000
H9B   2    0.477133    0.774574    0.481040    11.00000   -1.20000
AFIX   0
C10   1    0.602389    0.685450    0.533822    11.00000    0.03005    0.04605 =
         0.03441    0.00245    0.01398    0.00016
AFIX  23
H10A  2    0.559110    0.645518    0.480800    11.00000   -1.20000
H10B  2    0.576311    0.678284    0.610867    11.00000   -1.20000
AFIX   0
C11   1    0.741501    0.672594    0.543028    11.00000    0.03404    0.02797 =
         0.02363    0.00471    0.00608   -0.00240
AFIX  23
H11A  2    0.785023    0.710538    0.599203    11.00000   -1.20000
H11B  2    0.762557    0.618194    0.570875    11.00000   -1.20000
AFIX   0
C12   1    1.177983    0.611715    0.306953    11.00000    0.02967    0.02779 =
         0.03620   -0.00749    0.01059    0.00075
AFIX  13
H12   2    1.132638    0.577758    0.244867    11.00000   -1.20000
AFIX   0
C13   1    1.280025    0.562471    0.369724    11.00000    0.04801    0.03391 =
         0.05663    0.02034    0.02512    0.01529
AFIX  23
H13A  2    1.245299    0.517501    0.408886    11.00000   -1.20000
H13B  2    1.330171    0.595028    0.429240    11.00000   -1.20000
AFIX   0
C14   1    1.360663    0.531166    0.282829    11.00000    0.05105    0.03927 =
         0.08217    0.01287    0.03590    0.01371
AFIX  23
H14A  2    1.429268    0.499704    0.324133    11.00000   -1.20000
H14B  2    1.311352    0.495959    0.226370    11.00000   -1.20000
AFIX   0
C15   1    1.411761    0.599165    0.219400    11.00000    0.03970    0.04710 =
         0.05163    0.00367    0.01672    0.00483
AFIX  23
H15A  2    1.469758    0.630069    0.274806    11.00000   -1.20000
H15B  2    1.458102    0.577472    0.159737    11.00000   -1.20000
AFIX   0
C16   1    1.312746    0.653259    0.162729    11.00000    0.04118    0.05016 =
         0.03704    0.00399    0.01476    0.00394
AFIX  23
H16A  2    1.262678    0.624797    0.098443    11.00000   -1.20000
H16B  2    1.350912    0.699549    0.129753    11.00000   -1.20000
AFIX   0
C17   1    1.229694    0.681991    0.248076    11.00000    0.04077    0.03787 =
         0.03623    0.01029    0.01383    0.00525
AFIX  23
H17A  2    1.277139    0.716349    0.307018    11.00000   -1.20000
H17B  2    1.161428    0.713701    0.206703    11.00000   -1.20000
AFIX   0
C21   1    0.834464    0.467484    0.325772    11.00000    0.05139    0.01628 =
         0.03678   -0.00063    0.01692   -0.00344
AFIX  43
H21   2    0.819570    0.507987    0.378557    11.00000   -1.20000
AFIX   0
C22   1    0.954636    0.456042    0.303811    11.00000    0.04985    0.01150 =
         0.03539   -0.00198    0.00224    0.00081
AFIX  43
H22   2    1.016762    0.486571    0.348443    11.00000   -1.20000
AFIX   0
C23   1    0.995766    0.400050    0.216298    11.00000    0.05482    0.02887 =
         0.04214   -0.00101    0.00615    0.00991
AFIX  23
H23A  2    0.996853    0.345478    0.247614    11.00000   -1.20000
H23B  2    1.080910    0.413770    0.205388    11.00000   -1.20000
AFIX   0
C24   1    0.914924    0.401369    0.098664    11.00000    0.04094    0.02813 =
         0.03374   -0.00686    0.00735    0.00100
AFIX  23
H24A  2    0.965264    0.386376    0.038206    11.00000   -1.20000
H24B  2    0.849102    0.361289    0.098343    11.00000   -1.20000
AFIX   0
C25   1    0.857365    0.480962    0.069289    11.00000    0.03860    0.02366 =
         0.02911   -0.00691    0.00987   -0.00637
AFIX  43
H25   2    0.902616    0.518256    0.031336    11.00000   -1.20000
AFIX   0
C26   1    0.743858    0.503345    0.093624    11.00000    0.03578    0.02128 =
         0.03413   -0.00429    0.00136   -0.00116
AFIX  43
H26   2    0.714138    0.554428    0.069507    11.00000   -1.20000
AFIX   0
C27   1    0.663324    0.451004    0.156883    11.00000    0.03157    0.03355 =
         0.05891   -0.00608    0.00907   -0.00213
AFIX  23
H27A  2    0.590654    0.481925    0.171761    11.00000   -1.20000
H27B  2    0.633560    0.406011    0.106085    11.00000   -1.20000
AFIX   0
C28   1    0.726547    0.418721    0.269871    11.00000    0.04894    0.03465 =
         0.05415    0.00262    0.02008   -0.00988
AFIX  23
H28A  2    0.755699    0.364393    0.256737    11.00000   -1.20000
H28B  2    0.665661    0.414818    0.324446    11.00000   -1.20000
AFIX   0
HKLF 4
 
REM  SNBT7
REM R1 =  0.0393 for    3139 Fo > 4sig(Fo)  and  0.0531 for all    3903 data
REM    244 parameters refined using      0 restraints
 
END  
     
WGHT      0.0282      0.0000 

REM Instructions for potential hydrogen bonds
EQIV $1 x, -y+3/2, z+1/2
HTAB C3 F1_$1
HTAB C7 F1_$1
HTAB C11 F1_$1

REM Highest difference peak  0.671,  deepest hole -0.735,  1-sigma level  0.087
Q1    1   0.8865  0.3239  0.2203  11.00000  0.05    0.67
Q2    1   0.8491  0.5635  0.1899  11.00000  0.05    0.58
Q3    1   0.8841  0.5608  0.5189  11.00000  0.05    0.50
Q4    1   0.8409  0.4831  0.4109  11.00000  0.05    0.50
Q5    1   1.3442  0.5587  0.3357  11.00000  0.05    0.49
;

loop_
_symmetry_equiv_pos_site_id
_symmetry_equiv_pos_as_xyz
1 +X,+Y,+Z
2 -X,1/2+Y,1/2-Z
3 -X,-Y,-Z
4 +X,1/2-Y,1/2+Z

loop_
_atom_site_label
_atom_site_type_symbol
_atom_site_fract_x
_atom_site_fract_y
_atom_site_fract_z
_atom_site_U_iso_or_equiv
_atom_site_adp_type
_atom_site_occupancy
_atom_site_site_symmetry_multiplicity
_atom_site_calc_flag
_atom_site_refinement_flags
Rh1 Rh 0.88222(3) 0.55987(2) 0.22038(2) 0.02295(12) Uani 1 4 d .
F1 F 0.8784(2) 0.65690(12) 0.11887(18) 0.0398(6) Uani 1 4 d .
N2 N 0.9152(3) 0.67221(16) 0.4298(2) 0.0235(7) Uani 1 4 d .
N5 N 1.0883(3) 0.63904(16) 0.3810(2) 0.0255(7) Uani 1 4 d .
C1 C 0.9652(3) 0.62646(19) 0.3529(3) 0.0247(8) Uani 1 4 d .
C3 C 1.0040(3) 0.7125(2) 0.5032(3) 0.0264(8) Uani 1 4 d .
C4 C 1.1131(3) 0.6922(2) 0.4726(3) 0.0279(9) Uani 1 4 d .
C6 C 0.7820(3) 0.6848(2) 0.4242(3) 0.0254(8) Uani 1 4 d .
C7 C 0.7478(3) 0.7678(2) 0.3777(3) 0.0290(9) Uani 1 4 d .
C8 C 0.6104(3) 0.7836(2) 0.3715(3) 0.0373(10) Uani 1 4 d .
C9 C 0.5675(4) 0.7683(2) 0.4889(3) 0.0418(11) Uani 1 4 d .
C10 C 0.6024(3) 0.6855(2) 0.5338(3) 0.0359(10) Uani 1 4 d .
C11 C 0.7415(3) 0.6726(2) 0.5430(3) 0.0284(9) Uani 1 4 d .
C12 C 1.1780(3) 0.6117(2) 0.3070(3) 0.0306(9) Uani 1 4 d .
C13 C 1.2800(4) 0.5625(2) 0.3697(4) 0.0445(12) Uani 1 4 d .
C14 C 1.3607(4) 0.5312(3) 0.2828(4) 0.0549(13) Uani 1 4 d .
C15 C 1.4118(4) 0.5992(3) 0.2194(4) 0.0452(11) Uani 1 4 d .
C16 C 1.3128(4) 0.6533(3) 0.1627(3) 0.0419(11) Uani 1 4 d .
C17 C 1.2297(4) 0.6820(2) 0.2481(3) 0.0375(10) Uani 1 4 d .
C21 C 0.8345(4) 0.4675(2) 0.3258(3) 0.0338(10) Uani 1 4 d .
C22 C 0.9546(4) 0.4560(2) 0.3038(3) 0.0326(10) Uani 1 4 d .
C23 C 0.9958(4) 0.4001(2) 0.2163(3) 0.0420(11) Uani 1 4 d .
C24 C 0.9149(4) 0.4014(2) 0.0987(3) 0.0341(10) Uani 1 4 d .
C25 C 0.8574(3) 0.4810(2) 0.0693(3) 0.0300(9) Uani 1 4 d .
C26 C 0.7439(3) 0.5033(2) 0.0936(3) 0.0307(9) Uani 1 4 d .
C27 C 0.6633(4) 0.4510(2) 0.1569(4) 0.0411(11) Uani 1 4 d .
C28 C 0.7266(4) 0.4187(2) 0.2699(4) 0.0447(11) Uani 1 4 d .
H3 H 0.99049 0.74773 0.56361 0.0316 Uiso 1 4 calc R
H4 H 1.19162 0.71054 0.50667 0.0334 Uiso 1 4 calc R
H6 H 0.73839 0.64513 0.36944 0.0305 Uiso 1 4 calc R
H7A H 0.79408 0.80768 0.42863 0.0348 Uiso 1 4 calc R
H7B H 0.77177 0.77332 0.29957 0.0348 Uiso 1 4 calc R
H8A H 0.56444 0.74874 0.31227 0.0448 Uiso 1 4 calc R
H8B H 0.59276 0.83929 0.34804 0.0448 Uiso 1 4 calc R
H9A H 0.60509 0.80806 0.54552 0.0502 Uiso 1 4 calc R
H9B H 0.47713 0.77457 0.48104 0.0502 Uiso 1 4 calc R
H10A H 0.55911 0.64552 0.4808 0.0431 Uiso 1 4 calc R
H10B H 0.57631 0.67828 0.61087 0.0431 Uiso 1 4 calc R
H11A H 0.78502 0.71054 0.5992 0.0340 Uiso 1 4 calc R
H11B H 0.76256 0.61819 0.57087 0.0340 Uiso 1 4 calc R
H12 H 1.13264 0.57776 0.24487 0.0368 Uiso 1 4 calc R
H13A H 1.2453 0.5175 0.40889 0.0534 Uiso 1 4 calc R
H13B H 1.33017 0.59503 0.42924 0.0534 Uiso 1 4 calc R
H14A H 1.42927 0.4997 0.32413 0.0659 Uiso 1 4 calc R
H14B H 1.31135 0.49596 0.22637 0.0659 Uiso 1 4 calc R
H15A H 1.46976 0.63007 0.27481 0.0542 Uiso 1 4 calc R
H15B H 1.4581 0.57747 0.15974 0.0542 Uiso 1 4 calc R
H16A H 1.26268 0.6248 0.09844 0.0503 Uiso 1 4 calc R
H16B H 1.35091 0.69955 0.12975 0.0503 Uiso 1 4 calc R
H17A H 1.27714 0.71635 0.30702 0.0450 Uiso 1 4 calc R
H17B H 1.16143 0.7137 0.2067 0.0450 Uiso 1 4 calc R
H23A H 0.99685 0.34548 0.24761 0.0504 Uiso 1 4 calc R
H23B H 1.08091 0.41377 0.20539 0.0504 Uiso 1 4 calc R
H24A H 0.96526 0.38638 0.03821 0.0409 Uiso 1 4 calc R
H24B H 0.8491 0.36129 0.09834 0.0409 Uiso 1 4 calc R
H27A H 0.59065 0.48192 0.17176 0.0493 Uiso 1 4 calc R
H27B H 0.63356 0.40601 0.10609 0.0493 Uiso 1 4 calc R
H28A H 0.7557 0.36439 0.25674 0.0536 Uiso 1 4 calc R
H28B H 0.66566 0.41482 0.32445 0.0536 Uiso 1 4 calc R
H21 H 0.81957 0.50799 0.37856 0.0405 Uiso 1 4 calc R
H22 H 1.01676 0.48657 0.34844 0.0391 Uiso 1 4 calc R
H25 H 0.90262 0.51826 0.03134 0.0360 Uiso 1 4 calc R
H26 H 0.71414 0.55443 0.06951 0.0369 Uiso 1 4 calc R

loop_
_atom_site_aniso_label
_atom_site_aniso_U_11
_atom_site_aniso_U_22
_atom_site_aniso_U_33
_atom_site_aniso_U_12
_atom_site_aniso_U_13
_atom_site_aniso_U_23
Rh1 0.0295(2) 0.01501(19) 0.02542(19) 0.00032(12) 0.00744(15) -0.00049(11)
F1 0.0536(15) 0.0241(12) 0.0400(13) -0.0033(11) 0.0014(12) 0.0105(10)
N2 0.0277(17) 0.0185(16) 0.0248(15) -0.0014(14) 0.0055(14) -0.0023(13)
N5 0.0279(17) 0.0178(16) 0.0318(16) -0.0003(14) 0.0080(15) -0.0047(13)
C1 0.034(2) 0.0116(18) 0.030(2) -0.0000(17) 0.0106(18) 0.0034(15)
C3 0.036(2) 0.0186(19) 0.0249(18) 0.0004(18) 0.0046(18) -0.0023(16)
C4 0.035(2) 0.018(2) 0.031(2) -0.0021(17) 0.0068(19) -0.0034(16)
C6 0.023(2) 0.027(2) 0.0273(19) -0.0015(17) 0.0074(17) -0.0046(16)
C7 0.034(2) 0.028(2) 0.0274(19) 0.0044(18) 0.0123(19) 0.0055(17)
C8 0.039(2) 0.036(2) 0.038(2) 0.009(2) 0.008(2) 0.0084(19)
C9 0.036(2) 0.044(3) 0.050(3) 0.015(2) 0.021(2) -0.001(2)
C10 0.030(2) 0.046(3) 0.034(2) 0.000(2) 0.0140(19) 0.0024(19)
C11 0.034(2) 0.028(2) 0.0236(18) -0.0024(18) 0.0061(18) 0.0047(16)
C12 0.030(2) 0.028(2) 0.036(2) 0.0008(19) 0.0106(19) -0.0075(18)
C13 0.048(3) 0.034(3) 0.057(3) 0.015(2) 0.025(3) 0.020(2)
C14 0.051(3) 0.039(3) 0.082(3) 0.014(2) 0.036(3) 0.013(3)
C15 0.040(3) 0.047(3) 0.052(3) 0.005(2) 0.017(2) 0.004(2)
C16 0.041(3) 0.050(3) 0.037(2) 0.004(2) 0.015(2) 0.004(2)
C17 0.041(2) 0.038(2) 0.036(2) 0.005(2) 0.014(2) 0.0103(19)
C21 0.051(3) 0.016(2) 0.037(2) -0.0034(19) 0.017(2) -0.0006(17)
C22 0.050(3) 0.0115(18) 0.035(2) 0.0008(18) 0.002(2) -0.0020(16)
C23 0.055(3) 0.029(2) 0.042(2) 0.010(2) 0.006(2) -0.0010(19)
C24 0.041(2) 0.028(2) 0.034(2) 0.0010(19) 0.007(2) -0.0069(18)
C25 0.039(2) 0.024(2) 0.029(2) -0.0064(18) 0.0099(19) -0.0069(17)
C26 0.036(2) 0.021(2) 0.034(2) -0.0012(19) 0.0014(19) -0.0043(17)
C27 0.032(2) 0.034(2) 0.059(3) -0.0021(19) 0.009(2) -0.006(2)
C28 0.049(3) 0.035(2) 0.054(3) -0.010(2) 0.020(2) 0.003(2)

loop_
_atom_type_symbol
_atom_type_description
_atom_type_scat_dispersion_real
_atom_type_scat_dispersion_imag
_atom_type_scat_source
C C 0.0033 0.0016
;
International Tables for Crystallography
(Vol. C, Tables 4.2.6.8 and 6.1.1.4)
;
H H 0.0000 0.0000
;
International Tables for Crystallography
(Vol. C, Table 6.1.1.4)
;
F F 0.0171 0.0103
;
International Tables for Crystallography
(Vol. C, Tables 4.2.6.8 and 6.1.1.4)
;
N N 0.0061 0.0033
;
International Tables for Crystallography
(Vol. C, Tables 4.2.6.8 and 6.1.1.4)
;
Rh Rh -1.1178 0.9187
;
International Tables for Crystallography
(Vol. C, Tables 4.2.6.8 and 6.1.1.4)
;

loop_
_geom_angle_atom_site_label_1
_geom_angle_atom_site_label_2
_geom_angle_atom_site_label_3
_geom_angle
_geom_angle_publ_flag
F1 Rh1 C1 88.20(11) yes
F1 Rh1 C21 163.94(13) yes
F1 Rh1 C22 157.19(13) yes
F1 Rh1 C25 91.69(11) yes
F1 Rh1 C26 90.08(11) yes
C1 Rh1 C21 94.98(14) yes
C1 Rh1 C22 90.45(13) yes
C1 Rh1 C25 160.54(15) yes
C1 Rh1 C26 162.94(14) yes
C21 Rh1 C22 38.76(16) yes
C21 Rh1 C25 90.48(14) yes
C21 Rh1 C26 82.27(14) yes
C22 Rh1 C25 82.16(13) yes
C22 Rh1 C26 97.58(14) yes
C25 Rh1 C26 36.48(14) yes
C1 N2 C3 111.9(3) yes
C1 N2 C6 123.1(3) yes
C3 N2 C6 124.5(3) yes
C1 N5 C4 111.4(3) yes
C1 N5 C12 122.3(3) yes
C4 N5 C12 125.3(3) yes
Rh1 C1 N2 129.8(3) yes
Rh1 C1 N5 126.5(3) yes
N2 C1 N5 103.5(3) yes
N2 C3 C4 106.7(3) yes
N5 C4 C3 106.5(3) yes
N2 C6 C7 109.9(3) yes
N2 C6 C11 110.8(3) yes
C7 C6 C11 110.9(3) yes
C6 C7 C8 111.7(3) yes
C7 C8 C9 110.8(3) yes
C8 C9 C10 111.6(3) yes
C9 C10 C11 110.8(3) yes
C6 C11 C10 109.4(3) yes
N5 C12 C13 113.7(3) yes
N5 C12 C17 110.2(3) yes
C13 C12 C17 110.5(3) yes
C12 C13 C14 109.2(3) yes
C13 C14 C15 110.6(3) yes
C14 C15 C16 112.3(4) yes
C15 C16 C17 111.7(3) yes
C12 C17 C16 110.2(3) yes
Rh1 C21 C22 70.9(2) yes
Rh1 C21 C28 113.4(3) yes
C22 C21 C28 123.4(3) yes
Rh1 C22 C21 70.4(2) yes
Rh1 C22 C23 109.7(2) yes
C21 C22 C23 126.5(3) yes
C22 C23 C24 114.1(3) yes
C23 C24 C25 113.0(3) yes
Rh1 C25 C24 111.0(2) yes
Rh1 C25 C26 71.3(2) yes
C24 C25 C26 124.4(3) yes
Rh1 C26 C25 72.2(2) yes
Rh1 C26 C27 108.8(2) yes
C25 C26 C27 123.5(3) yes
C26 C27 C28 114.2(3) yes
C21 C28 C27 114.7(3) yes
N2 C3 H3 126.636 no
C4 C3 H3 126.645 no
N5 C4 H4 126.739 no
C3 C4 H4 126.744 no
N2 C6 H6 108.345 no
C7 C6 H6 108.357 no
C11 C6 H6 108.349 no
C6 C7 H7A 109.285 no
C6 C7 H7B 109.289 no
C8 C7 H7A 109.294 no
C8 C7 H7B 109.284 no
H7A C7 H7B 107.952 no
C7 C8 H8A 109.480 no
C7 C8 H8B 109.473 no
C9 C8 H8A 109.469 no
C9 C8 H8B 109.466 no
H8A C8 H8B 108.056 no
C8 C9 H9A 109.313 no
C8 C9 H9B 109.314 no
C10 C9 H9A 109.309 no
C10 C9 H9B 109.306 no
H9A C9 H9B 107.973 no
C9 C10 H10A 109.495 no
C9 C10 H10B 109.496 no
C11 C10 H10A 109.495 no
C11 C10 H10B 109.492 no
H10A C10 H10B 108.065 no
C6 C11 H11A 109.781 no
C6 C11 H11B 109.785 no
C10 C11 H11A 109.783 no
C10 C11 H11B 109.794 no
H11A C11 H11B 108.248 no
N5 C12 H12 107.363 no
C13 C12 H12 107.357 no
C17 C12 H12 107.368 no
C12 C13 H13A 109.828 no
C12 C13 H13B 109.823 no
C14 C13 H13A 109.836 no
C14 C13 H13B 109.835 no
H13A C13 H13B 108.261 no
C13 C14 H14A 109.526 no
C13 C14 H14B 109.524 no
C15 C14 H14A 109.524 no
C15 C14 H14B 109.523 no
H14A C14 H14B 108.075 no
C14 C15 H15A 109.136 no
C14 C15 H15B 109.133 no
C16 C15 H15A 109.146 no
C16 C15 H15B 109.144 no
H15A C15 H15B 107.866 no
C15 C16 H16A 109.287 no
C15 C16 H16B 109.287 no
C17 C16 H16A 109.281 no
C17 C16 H16B 109.286 no
H16A C16 H16B 107.940 no
C12 C17 H17A 109.621 no
C12 C17 H17B 109.620 no
C16 C17 H17A 109.612 no
C16 C17 H17B 109.612 no
H17A C17 H17B 108.142 no
Rh1 C21 H21 85.823 no
C22 C21 H21 118.290 no
C28 C21 H21 118.303 no
Rh1 C22 H22 89.901 no
C21 C22 H22 116.756 no
C23 C22 H22 116.759 no
C22 C23 H23A 108.725 no
C22 C23 H23B 108.724 no
C24 C23 H23A 108.719 no
C24 C23 H23B 108.725 no
H23A C23 H23B 107.637 no
C23 C24 H24A 108.976 no
C23 C24 H24B 108.981 no
C25 C24 H24A 108.983 no
C25 C24 H24B 108.981 no
H24A C24 H24B 107.778 no
Rh1 C25 H25 87.704 no
C24 C25 H25 117.813 no
C26 C25 H25 117.810 no
Rh1 C26 H26 88.983 no
C25 C26 H26 118.236 no
C27 C26 H26 118.226 no
C26 C27 H27A 108.707 no
C26 C27 H27B 108.714 no
C28 C27 H27A 108.708 no
C28 C27 H27B 108.709 no
H27A C27 H27B 107.625 no
C21 C28 H28A 108.585 no
C21 C28 H28B 108.580 no
C27 C28 H28A 108.585 no
C27 C28 H28B 108.581 no
H28A C28 H28B 107.556 no

loop_
_geom_bond_atom_site_label_1
_geom_bond_atom_site_label_2
_geom_bond_distance
_geom_bond_publ_flag
Rh1 F1 2.018(2) yes
Rh1 C1 2.022(3) yes
Rh1 C21 2.099(4) yes
Rh1 C22 2.105(3) yes
Rh1 C25 2.196(3) yes
Rh1 C26 2.185(3) yes
N2 C1 1.358(5) yes
N2 C3 1.384(4) yes
N2 C6 1.472(4) yes
N5 C1 1.364(5) yes
N5 C4 1.393(4) yes
N5 C12 1.475(5) yes
C3 C4 1.343(5) yes
C6 C7 1.528(5) yes
C6 C11 1.531(5) yes
C7 C8 1.526(5) yes
C8 C9 1.535(6) yes
C9 C10 1.523(6) yes
C10 C11 1.533(5) yes
C12 C13 1.501(5) yes
C12 C17 1.521(5) yes
C13 C14 1.533(7) yes
C14 C15 1.516(6) yes
C15 C16 1.500(6) yes
C16 C17 1.524(6) yes
C21 C22 1.395(6) yes
C21 C28 1.513(6) yes
C22 C23 1.508(6) yes
C23 C24 1.527(5) yes
C24 C25 1.503(5) yes
C25 C26 1.372(5) yes
C26 C27 1.515(6) yes
C27 C28 1.504(6) yes
C3 H3 0.950 no
C4 H4 0.950 no
C6 H6 1.000 no
C7 H7A 0.990 no
C7 H7B 0.990 no
C8 H8A 0.990 no
C8 H8B 0.990 no
C9 H9A 0.990 no
C9 H9B 0.990 no
C10 H10A 0.990 no
C10 H10B 0.990 no
C11 H11A 0.990 no
C11 H11B 0.990 no
C12 H12 1.000 no
C13 H13A 0.990 no
C13 H13B 0.990 no
C14 H14A 0.990 no
C14 H14B 0.990 no
C15 H15A 0.990 no
C15 H15B 0.990 no
C16 H16A 0.990 no
C16 H16B 0.990 no
C17 H17A 0.990 no
C17 H17B 0.990 no
C21 H21 0.950 no
C22 H22 0.950 no
C23 H23A 0.990 no
C23 H23B 0.990 no
C24 H24A 0.990 no
C24 H24B 0.990 no
C25 H25 0.950 no
C26 H26 0.950 no
C27 H27A 0.990 no
C27 H27B 0.990 no
C28 H28A 0.990 no
C28 H28B 0.990 no

loop_
_geom_contact_atom_site_label_1
_geom_contact_atom_site_label_2
_geom_contact_distance
_geom_contact_publ_flag
_geom_contact_site_symmetry_2
Rh1 C6 3.474(4) no .
Rh1 C12 3.381(4) no .
F1 N5 3.576(3) no .
N2 C12 3.553(5) no .
N5 C6 3.561(5) no .
N5 C22 3.482(4) no .
C1 C7 3.417(5) no .
C1 C17 3.442(6) no .
C3 C7 3.127(5) no .
C3 C11 3.063(5) no .
C4 C13 3.199(6) no .
C4 C17 3.083(5) no .
C6 C9 2.937(5) no .
C7 C10 2.939(5) no .
C8 C11 2.963(5) no .
C12 C15 2.906(6) no .
C12 C22 3.592(5) no .
C13 C16 2.927(6) no .
C14 C17 2.923(6) no .
C21 C24 3.119(6) no .
C22 C27 3.413(6) no .
C23 C26 3.411(5) no .
C23 C28 3.127(6) no .
C24 C27 3.058(6) no .
C24 C28 3.091(6) no .
C25 C28 3.101(6) no .
F1 C3 3.019(4) no 4_564
F1 C6 3.569(4) no 4_564
F1 C7 3.235(4) no 4_564
F1 C11 3.308(4) no 4_564
C3 F1 3.019(4) no 4_565
C3 C24 3.558(5) no 2_755
C4 C21 3.571(5) no 3_766
C6 F1 3.569(4) no 4_565
C7 F1 3.235(4) no 4_565
C11 F1 3.308(4) no 4_565
C21 C4 3.571(5) no 3_766
C24 C3 3.558(5) no 2_745
Rh1 H6 2.8954 no .
Rh1 H12 2.7442 no .
Rh1 H23B 3.3144 no .
Rh1 H27A 3.4369 no .
F1 H6 3.5009 no .
F1 H7B 3.2233 no .
F1 H12 3.2548 no .
F1 H17B 3.2784 no .
F1 H25 2.5812 no .
F1 H26 2.5073 no .
N2 H4 3.1126 no .
N2 H7A 2.6439 no .
N2 H7B 2.6508 no .
N2 H11A 2.6812 no .
N2 H11B 2.6738 no .
N2 H21 2.9930 no .
N2 H22 3.5010 no .
N5 H3 3.1178 no .
N5 H13A 2.6700 no .
N5 H13B 2.7412 no .
N5 H17A 2.6957 no .
N5 H17B 2.6157 no .
N5 H22 2.7006 no .
C1 H3 3.1824 no .
C1 H4 3.1887 no .
C1 H6 2.5480 no .
C1 H7B 3.2667 no .
C1 H12 2.5131 no .
C1 H13A 3.5664 no .
C1 H17B 3.2837 no .
C1 H21 2.6045 no .
C1 H22 2.4292 no .
C3 H6 3.3118 no .
C3 H7A 2.8447 no .
C3 H7B 3.3921 no .
C3 H11A 2.7969 no .
C3 H11B 3.2864 no .
C4 H12 3.3185 no .
C4 H13A 3.4149 no .
C4 H13B 2.9977 no .
C4 H17A 2.8549 no .
C4 H17B 3.2448 no .
C6 H3 2.8240 no .
C6 H8A 2.7755 no .
C6 H8B 3.3736 no .
C6 H9A 3.3007 no .
C6 H10A 2.7096 no .
C6 H10B 3.3589 no .
C6 H21 3.0687 no .
C7 H3 3.2098 no .
C7 H9A 2.7642 no .
C7 H9B 3.3687 no .
C7 H10A 3.2735 no .
C7 H11A 2.7370 no .
C7 H11B 3.3731 no .
C8 H6 2.7286 no .
C8 H10A 2.7529 no .
C8 H10B 3.3787 no .
C8 H11A 3.2911 no .
C9 H6 3.2470 no .
C9 H7A 2.7648 no .
C9 H7B 3.3701 no .
C9 H11A 2.7306 no .
C9 H11B 3.3686 no .
C10 H6 2.6835 no .
C10 H7A 3.3073 no .
C10 H8A 2.7758 no .
C10 H8B 3.3749 no .
C11 H3 2.9954 no .
C11 H7A 2.7445 no .
C11 H7B 3.3697 no .
C11 H8A 3.3491 no .
C11 H9A 2.7358 no .
C11 H9B 3.3668 no .
C11 H21 3.5504 no .
C12 H4 2.8539 no .
C12 H14A 3.3298 no .
C12 H14B 2.6910 no .
C12 H15A 3.2971 no .
C12 H16A 2.7373 no .
C12 H16B 3.3485 no .
C12 H22 2.8421 no .
C13 H4 3.1913 no .
C13 H15A 2.7455 no .
C13 H15B 3.3582 no .
C13 H16A 3.3185 no .
C13 H17A 2.6960 no .
C13 H17B 3.3361 no .
C13 H22 3.1426 no .
C14 H12 2.6046 no .
C14 H16A 2.7633 no .
C14 H16B 3.3499 no .
C14 H17A 3.2794 no .
C15 H12 3.1459 no .
C15 H13A 3.3612 no .
C15 H13B 2.7281 no .
C15 H17A 2.7524 no .
C15 H17B 3.3488 no .
C16 H12 2.6465 no .
C16 H13B 3.2441 no .
C16 H14A 3.3496 no .
C16 H14B 2.7562 no .
C17 H4 3.1450 no .
C17 H13A 3.3415 no .
C17 H13B 2.6808 no .
C17 H14B 3.2836 no .
C17 H15A 2.7564 no .
C17 H15B 3.3491 no .
C21 H6 3.2418 no .
C21 H23A 2.9529 no .
C21 H23B 3.3501 no .
C21 H24B 3.2271 no .
C21 H27A 3.0187 no .
C21 H27B 3.3061 no .
C21 H26 3.4261 no .
C22 H12 2.9837 no .
C22 H13A 3.4178 no .
C22 H24A 3.3352 no .
C22 H24B 2.9785 no .
C22 H28A 2.6712 no .
C22 H28B 3.2947 no .
C22 H25 3.3230 no .
C23 H12 3.3496 no .
C23 H28A 2.8119 no .
C23 H21 3.4211 no .
C23 H25 3.0108 no .
C24 H27B 3.1081 no .
C24 H28A 2.7896 no .
C24 H22 3.3023 no .
C24 H26 3.3826 no .
C25 H23A 3.3177 no .
C25 H23B 2.9571 no .
C25 H27A 3.3210 no .
C25 H27B 2.8528 no .
C25 H28A 3.2566 no .
C25 H22 3.4773 no .
C26 H24A 3.2688 no .
C26 H24B 2.6582 no .
C26 H28A 3.0120 no .
C26 H28B 3.3013 no .
C26 H21 3.3153 no .
C27 H24B 2.7068 no .
C27 H21 3.0526 no .
C27 H25 3.3847 no .
C28 H23A 3.2628 no .
C28 H24B 2.7451 no .
C28 H22 3.3915 no .
C28 H26 3.2629 no .
H3 H4 2.4787 no .
H3 H7A 2.6843 no .
H3 H11A 2.4366 no .
H3 H11B 3.3351 no .
H4 H13A 3.5281 no .
H4 H13B 2.7068 no .
H4 H17A 2.6374 no .
H4 H17B 3.4730 no .
H6 H7A 2.8725 no .
H6 H7B 2.3583 no .
H6 H8A 2.6069 no .
H6 H10A 2.5112 no .
H6 H10B 3.5874 no .
H6 H11A 2.8798 no .
H6 H11B 2.3741 no .
H6 H21 2.4764 no .
H7A H8A 2.8700 no .
H7A H8B 2.3406 no .
H7A H9A 2.6435 no .
H7A H11A 2.5926 no .
H7B H8A 2.3423 no .
H7B H8B 2.3978 no .
H8A H9A 2.8774 no .
H8A H9B 2.3528 no .
H8A H10A 2.6351 no .
H8B H9A 2.3513 no .
H8B H9B 2.4048 no .
H9A H10A 2.8699 no .
H9A H10B 2.3546 no .
H9A H11A 2.5809 no .
H9B H10A 2.3563 no .
H9B H10B 2.3786 no .
H10A H11A 2.8827 no .
H10A H11B 2.3781 no .
H10B H11A 2.3811 no .
H10B H11B 2.3898 no .
H11B H21 3.0487 no .
H12 H13A 2.3590 no .
H12 H13B 2.8482 no .
H12 H14A 3.5172 no .
H12 H14B 2.4356 no .
H12 H16A 2.5088 no .
H12 H16B 3.5644 no .
H12 H17A 2.8617 no .
H12 H17B 2.3659 no .
H12 H23B 2.8485 no .
H12 H22 2.4271 no .
H12 H25 3.4401 no .
H13A H14A 2.3939 no .
H13A H14B 2.3759 no .
H13A H17A 3.5928 no .
H13A H23B 3.2802 no .
H13A H22 2.5654 no .
H13B H14A 2.3792 no .
H13B H14B 2.8831 no .
H13B H15A 2.5972 no .
H13B H17A 2.5160 no .
H13B H17B 3.5830 no .
H14A H15A 2.3322 no .
H14A H15B 2.3837 no .
H14B H15A 2.8621 no .
H14B H15B 2.3359 no .
H14B H16A 2.6488 no .
H14B H23B 2.8680 no .
H15A H16A 2.8469 no .
H15A H16B 2.3074 no .
H15A H17A 2.6403 no .
H15B H16A 2.3087 no .
H15B H16B 2.3739 no .
H16A H17A 2.8700 no .
H16A H17B 2.3425 no .
H16B H17A 2.3459 no .
H16B H17B 2.3952 no .
H23A H24A 2.5177 no .
H23A H24B 2.2240 no .
H23A H28A 2.6877 no .
H23A H22 2.6507 no .
H23B H24A 2.2224 no .
H23B H24B 2.8176 no .
H23B H22 2.2655 no .
H23B H25 3.1546 no .
H24A H25 2.3268 no .
H24B H27B 2.5009 no .
H24B H28A 2.2407 no .
H24B H25 2.8462 no .
H24B H26 3.5760 no .
H27A H28A 2.7745 no .
H27A H28B 2.1737 no .
H27A H21 3.2616 no .
H27A H26 2.2862 no .
H27B H28A 2.1731 no .
H27B H28B 2.5293 no .
H27B H26 2.7098 no .
H28A H21 2.8464 no .
H28A H22 3.5723 no .
H28B H21 2.3301 no .
H21 H22 2.2741 no .
H25 H26 2.2645 no .
F1 H3 2.1793 no 4_564
F1 H7A 2.3601 no 4_564
F1 H9A 3.0633 no 4_564
F1 H11A 2.4577 no 4_564
F1 H24A 2.7839 no 3_765
C3 H17B 3.0045 no 4_565
C3 H23A 3.0721 no 3_766
C3 H24A 2.9993 no 2_755
C3 H24B 3.2950 no 2_755
C4 H16B 3.4899 no 4_565
C4 H17B 3.1413 no 4_565
C4 H24A 3.3841 no 2_755
C4 H24B 3.0149 no 2_755
C4 H28A 3.4202 no 3_766
C7 H10B 3.5262 no 4_564
C7 H11A 3.3564 no 4_564
C7 H23A 3.5932 no 2_755
C7 H23B 3.3279 no 2_755
C8 H10B 3.0817 no 4_564
C8 H15A 3.1427 no 1_455
C8 H27B 3.4247 no 2_655
C9 H15A 3.4763 no 1_455
C9 H15B 3.5883 no 4_465
C9 H16B 3.1275 no 4_465
C9 H27B 3.2888 no 2_655
C9 H26 3.4636 no 4_565
C10 H7B 3.4565 no 4_565
C10 H8A 3.5174 no 4_565
C10 H13B 3.4262 no 1_455
C10 H14A 3.5767 no 3_766
C10 H15A 3.3016 no 1_455
C11 H7B 3.1050 no 4_565
C11 H13A 3.2550 no 3_766
C11 H23A 3.5146 no 3_766
C11 H23B 3.5975 no 3_766
C13 H10A 3.4542 no 1_655
C13 H11B 3.1749 no 3_766
C13 H28B 3.5582 no 3_766
C13 H21 3.4889 no 3_766
C14 H10A 3.5209 no 1_655
C14 H11B 3.4295 no 3_766
C14 H27A 3.1145 no 1_655
C15 H8A 3.1374 no 1_655
C15 H9A 3.5098 no 4_664
C15 H10A 3.3400 no 1_655
C15 H27A 2.8985 no 1_655
C16 H4 3.1123 no 4_564
C16 H8A 3.4542 no 1_655
C16 H9B 3.2160 no 4_664
C16 H24B 3.3146 no 3_765
C16 H27B 3.4257 no 3_765
C17 H3 3.3700 no 4_564
C17 H4 3.3285 no 4_564
C17 H28A 3.0819 no 2_755
C21 H13A 3.3485 no 3_766
C22 H11B 3.4766 no 3_766
C23 H3 3.5688 no 3_766
C23 H7A 3.4269 no 2_745
C23 H7B 3.3573 no 2_745
C23 H11A 3.5298 no 3_766
C23 H11B 3.3854 no 3_766
C23 H25 3.5260 no 3_765
C24 H3 3.4571 no 2_745
C24 H4 3.5831 no 2_745
C24 H16A 2.8342 no 3_765
C24 H25 3.0056 no 3_765
C25 H16A 2.8336 no 3_765
C25 H24A 3.3292 no 3_765
C25 H25 3.0377 no 3_765
C26 H9A 3.5384 no 4_564
C26 H15B 3.5666 no 1_455
C26 H16A 3.1090 no 3_765
C27 H8B 3.3817 no 2_645
C27 H14A 3.5414 no 1_455
C27 H15B 3.1089 no 1_455
C27 H16A 3.4469 no 3_765
C28 H4 3.4221 no 3_766
C28 H17A 3.5286 no 2_745
H3 F1 2.1793 no 4_565
H3 C17 3.3700 no 4_565
H3 C23 3.5688 no 3_766
H3 C24 3.4571 no 2_755
H3 H17B 2.4203 no 4_565
H3 H23A 2.6958 no 3_766
H3 H24A 2.6992 no 2_755
H3 H24B 3.3625 no 2_755
H4 C16 3.1123 no 4_565
H4 C17 3.3285 no 4_565
H4 C24 3.5831 no 2_755
H4 C28 3.4221 no 3_766
H4 H9B 3.3731 no 1_655
H4 H16A 3.0392 no 4_565
H4 H16B 2.5923 no 4_565
H4 H17B 2.7246 no 4_565
H4 H24A 3.4339 no 2_755
H4 H24B 2.8312 no 2_755
H4 H28A 3.0194 no 3_766
H4 H28B 3.1539 no 3_766
H6 H15A 3.0138 no 1_455
H7A F1 2.3601 no 4_565
H7A C23 3.4269 no 2_755
H7A H23A 3.3575 no 2_755
H7A H23B 2.8555 no 2_755
H7A H24A 2.9365 no 2_755
H7A H25 3.3284 no 4_565
H7A H26 3.0499 no 4_565
H7B C10 3.4565 no 4_564
H7B C11 3.1050 no 4_564
H7B C23 3.3573 no 2_755
H7B H9A 3.5364 no 4_564
H7B H10B 2.9663 no 4_564
H7B H11A 2.3813 no 4_564
H7B H11B 3.2280 no 4_564
H7B H23A 2.9421 no 2_755
H7B H23B 2.8752 no 2_755
H8A C10 3.5174 no 4_564
H8A C15 3.1374 no 1_455
H8A C16 3.4542 no 1_455
H8A H9A 3.3501 no 4_564
H8A H10B 2.6748 no 4_564
H8A H15A 2.2700 no 1_455
H8A H15B 3.5067 no 1_455
H8A H16B 3.0537 no 1_455
H8A H17A 3.1978 no 1_455
H8B C27 3.3817 no 2_655
H8B H10B 2.7666 no 4_564
H8B H14A 3.3596 no 2_755
H8B H14B 3.0185 no 2_755
H8B H27A 3.1267 no 2_655
H8B H27B 2.8504 no 2_655
H8B H28B 3.4830 no 2_655
H8B H26 3.2723 no 4_565
H9A F1 3.0633 no 4_565
H9A C15 3.5098 no 4_465
H9A C26 3.5384 no 4_565
H9A H7B 3.5364 no 4_565
H9A H8A 3.3501 no 4_565
H9A H15A 3.4072 no 4_465
H9A H15B 2.9552 no 4_465
H9A H16B 3.0945 no 4_465
H9A H27B 3.3812 no 2_655
H9A H26 2.6079 no 4_565
H9B C16 3.2160 no 4_465
H9B H4 3.3731 no 1_455
H9B H13B 3.4455 no 1_455
H9B H15A 3.4200 no 1_455
H9B H15B 3.2794 no 4_465
H9B H16A 3.3526 no 4_465
H9B H16B 2.4122 no 4_465
H9B H17A 2.9433 no 1_455
H9B H27B 2.6611 no 2_655
H10A C13 3.4542 no 1_455
H10A C14 3.5209 no 1_455
H10A C15 3.3400 no 1_455
H10A H13B 2.6446 no 1_455
H10A H14A 3.2705 no 1_455
H10A H14A 3.3357 no 3_766
H10A H15A 2.4803 no 1_455
H10B C7 3.5262 no 4_565
H10B C8 3.0817 no 4_565
H10B H7B 2.9663 no 4_565
H10B H8A 2.6748 no 4_565
H10B H8B 2.7666 no 4_565
H10B H13B 3.4882 no 1_455
H10B H14A 3.0995 no 3_766
H10B H16B 3.2546 no 4_465
H10B H28B 3.2690 no 3_666
H11A F1 2.4577 no 4_565
H11A C7 3.3564 no 4_565
H11A C23 3.5298 no 3_766
H11A H7B 2.3813 no 4_565
H11A H23A 2.9375 no 3_766
H11A H23B 3.2902 no 3_766
H11B C13 3.1749 no 3_766
H11B C14 3.4295 no 3_766
H11B C22 3.4766 no 3_766
H11B C23 3.3854 no 3_766
H11B H7B 3.2280 no 4_565
H11B H13A 2.3039 no 3_766
H11B H14A 3.2622 no 3_766
H11B H14B 3.2442 no 3_766
H11B H23A 3.2057 no 3_766
H11B H23B 2.9676 no 3_766
H11B H22 3.0413 no 3_766
H12 H24A 3.3836 no 3_765
H12 H25 3.5818 no 3_765
H13A C11 3.2550 no 3_766
H13A C21 3.3485 no 3_766
H13A H11B 2.3039 no 3_766
H13A H28B 3.3315 no 3_766
H13A H21 2.7132 no 3_766
H13B C10 3.4262 no 1_655
H13B H9B 3.4455 no 1_655
H13B H10A 2.6446 no 1_655
H13B H10B 3.4882 no 1_655
H13B H28B 2.8759 no 3_766
H13B H21 3.4382 no 3_766
H14A C10 3.5767 no 3_766
H14A C27 3.5414 no 1_655
H14A H8B 3.3596 no 2_745
H14A H10A 3.2705 no 1_655
H14A H10A 3.3357 no 3_766
H14A H10B 3.0995 no 3_766
H14A H11B 3.2622 no 3_766
H14A H27A 2.7024 no 1_655
H14A H28B 2.9669 no 1_655
H14B H8B 3.0185 no 2_745
H14B H11B 3.2442 no 3_766
H14B H27A 3.2326 no 1_655
H14B H25 3.5559 no 3_765
H14B H26 3.5316 no 3_765
H15A C8 3.1427 no 1_655
H15A C9 3.4763 no 1_655
H15A C10 3.3016 no 1_655
H15A H6 3.0138 no 1_655
H15A H8A 2.2700 no 1_655
H15A H9A 3.4072 no 4_664
H15A H9B 3.4200 no 1_655
H15A H10A 2.4803 no 1_655
H15A H27A 3.1489 no 1_655
H15B C9 3.5883 no 4_664
H15B C26 3.5666 no 1_655
H15B C27 3.1089 no 1_655
H15B H8A 3.5067 no 1_655
H15B H9A 2.9552 no 4_664
H15B H9B 3.2794 no 4_664
H15B H27A 2.1641 no 1_655
H15B H27B 3.5809 no 1_655
H15B H27B 3.1381 no 3_765
H15B H26 3.1670 no 1_655
H16A C24 2.8342 no 3_765
H16A C25 2.8336 no 3_765
H16A C26 3.1090 no 3_765
H16A C27 3.4469 no 3_765
H16A H4 3.0392 no 4_564
H16A H9B 3.3526 no 4_664
H16A H24A 2.7801 no 3_765
H16A H24B 2.4591 no 3_765
H16A H27B 2.8379 no 3_765
H16A H25 3.2623 no 3_765
H16B C4 3.4899 no 4_564
H16B C9 3.1275 no 4_664
H16B H4 2.5923 no 4_564
H16B H8A 3.0537 no 1_655
H16B H9A 3.0945 no 4_664
H16B H9B 2.4122 no 4_664
H16B H10B 3.2546 no 4_664
H16B H24B 3.3653 no 3_765
H16B H27B 3.3050 no 3_765
H16B H28A 3.3623 no 2_755
H17A C28 3.5286 no 2_755
H17A H8A 3.1978 no 1_655
H17A H9B 2.9433 no 1_655
H17A H24B 3.0923 no 2_755
H17A H27B 3.4564 no 2_755
H17A H28A 2.6162 no 2_755
H17B C3 3.0045 no 4_564
H17B C4 3.1413 no 4_564
H17B H3 2.4203 no 4_564
H17B H4 2.7246 no 4_564
H17B H23A 2.9187 no 2_755
H17B H24A 3.4415 no 3_765
H17B H24B 3.3872 no 2_755
H17B H28A 2.7136 no 2_755
H23A C3 3.0721 no 3_766
H23A C7 3.5932 no 2_745
H23A C11 3.5146 no 3_766
H23A H3 2.6958 no 3_766
H23A H7A 3.3575 no 2_745
H23A H7B 2.9421 no 2_745
H23A H11A 2.9375 no 3_766
H23A H11B 3.2057 no 3_766
H23A H17B 2.9187 no 2_745
H23B C7 3.3279 no 2_745
H23B C11 3.5975 no 3_766
H23B H7A 2.8555 no 2_745
H23B H7B 2.8752 no 2_745
H23B H11A 3.2902 no 3_766
H23B H11B 2.9676 no 3_766
H23B H25 3.0227 no 3_765
H24A F1 2.7839 no 3_765
H24A C3 2.9993 no 2_745
H24A C4 3.3841 no 2_745
H24A C25 3.3292 no 3_765
H24A H3 2.6992 no 2_745
H24A H4 3.4339 no 2_745
H24A H7A 2.9365 no 2_745
H24A H12 3.3836 no 3_765
H24A H16A 2.7801 no 3_765
H24A H17B 3.4415 no 3_765
H24A H25 2.3860 no 3_765
H24B C3 3.2950 no 2_745
H24B C4 3.0149 no 2_745
H24B C16 3.3146 no 3_765
H24B H3 3.3625 no 2_745
H24B H4 2.8312 no 2_745
H24B H16A 2.4591 no 3_765
H24B H16B 3.3653 no 3_765
H24B H17A 3.0923 no 2_745
H24B H17B 3.3872 no 2_745
H27A C14 3.1145 no 1_455
H27A C15 2.8985 no 1_455
H27A H8B 3.1267 no 2_645
H27A H14A 2.7024 no 1_455
H27A H14B 3.2326 no 1_455
H27A H15A 3.1489 no 1_455
H27A H15B 2.1641 no 1_455
H27B C8 3.4247 no 2_645
H27B C9 3.2888 no 2_645
H27B C16 3.4257 no 3_765
H27B H8B 2.8504 no 2_645
H27B H9A 3.3812 no 2_645
H27B H9B 2.6611 no 2_645
H27B H15B 3.5809 no 1_455
H27B H15B 3.1381 no 3_765
H27B H16A 2.8379 no 3_765
H27B H16B 3.3050 no 3_765
H27B H17A 3.4564 no 2_745
H28A C4 3.4202 no 3_766
H28A C17 3.0819 no 2_745
H28A H4 3.0194 no 3_766
H28A H16B 3.3623 no 2_745
H28A H17A 2.6162 no 2_745
H28A H17B 2.7136 no 2_745
H28B C13 3.5582 no 3_766
H28B H4 3.1539 no 3_766
H28B H8B 3.4830 no 2_645
H28B H10B 3.2690 no 3_666
H28B H13A 3.3315 no 3_766
H28B H13B 2.8759 no 3_766
H28B H14A 2.9669 no 1_455
H21 C13 3.4889 no 3_766
H21 H13A 2.7132 no 3_766
H21 H13B 3.4382 no 3_766
H21 H22 3.4333 no 3_766
H22 H11B 3.0413 no 3_766
H22 H21 3.4333 no 3_766
H25 C23 3.5260 no 3_765
H25 C24 3.0056 no 3_765
H25 C25 3.0377 no 3_765
H25 H7A 3.3284 no 4_564
H25 H12 3.5818 no 3_765
H25 H14B 3.5559 no 3_765
H25 H16A 3.2623 no 3_765
H25 H23B 3.0227 no 3_765
H25 H24A 2.3860 no 3_765
H25 H25 2.4385 no 3_765
H26 C9 3.4636 no 4_564
H26 H7A 3.0499 no 4_564
H26 H8B 3.2723 no 4_564
H26 H9A 2.6079 no 4_564
H26 H14B 3.5316 no 3_765
H26 H15B 3.1670 no 1_455

loop_
_geom_torsion_atom_site_label_1
_geom_torsion_atom_site_label_2
_geom_torsion_atom_site_label_3
_geom_torsion_atom_site_label_4
_geom_torsion
_geom_torsion_publ_flag
F1 Rh1 C1 N2 87.8(3) no
F1 Rh1 C1 N5 -87.9(2) no
F1 Rh1 C22 C21 -176.15(19) no
F1 Rh1 C22 C23 -53.3(4) no
F1 Rh1 C25 C24 151.6(2) no
F1 Rh1 C25 C26 -87.84(14) no
F1 Rh1 C26 C25 92.74(14) no
F1 Rh1 C26 C27 -147.02(19) no
C1 Rh1 C21 C22 -84.50(16) no
C1 Rh1 C21 C28 156.5(2) no
C21 Rh1 C1 N2 -76.4(3) no
C21 Rh1 C1 N5 107.8(3) no
C1 Rh1 C22 C21 97.40(16) no
C1 Rh1 C22 C23 -139.7(2) no
C22 Rh1 C1 N2 -114.9(3) no
C22 Rh1 C1 N5 69.3(3) no
C21 Rh1 C22 C21 0.00(16) no
C21 Rh1 C22 C23 122.9(3) no
C22 Rh1 C21 C22 0.00(15) no
C22 Rh1 C21 C28 -119.0(3) no
C21 Rh1 C25 C24 -44.3(2) no
C21 Rh1 C25 C26 76.25(16) no
C25 Rh1 C21 C22 76.80(16) no
C25 Rh1 C21 C28 -42.2(2) no
C21 Rh1 C26 C25 -101.41(17) no
C21 Rh1 C26 C27 18.8(2) no
C26 Rh1 C21 C22 112.45(16) no
C26 Rh1 C21 C28 -6.6(2) no
C22 Rh1 C25 C24 -6.4(2) no
C22 Rh1 C25 C26 114.22(18) no
C25 Rh1 C22 C21 -100.67(16) no
C25 Rh1 C22 C23 22.2(2) no
C22 Rh1 C26 C25 -65.70(18) no
C22 Rh1 C26 C27 54.5(2) no
C26 Rh1 C22 C21 -67.50(16) no
C26 Rh1 C22 C23 55.4(2) no
C25 Rh1 C26 C25 0.00(15) no
C25 Rh1 C26 C27 120.2(3) no
C26 Rh1 C25 C24 -120.6(3) no
C26 Rh1 C25 C26 0.00(16) no
C1 N2 C3 C4 0.1(4) no
C3 N2 C1 Rh1 -176.2(2) no
C3 N2 C1 N5 0.4(3) no
C1 N2 C6 C7 -104.8(3) no
C1 N2 C6 C11 132.2(3) no
C6 N2 C1 Rh1 -3.7(5) no
C6 N2 C1 N5 172.8(3) no
C3 N2 C6 C7 66.7(4) no
C3 N2 C6 C11 -56.3(4) no
C6 N2 C3 C4 -172.2(3) no
C1 N5 C4 C3 0.8(4) no
C4 N5 C1 Rh1 176.0(2) no
C4 N5 C1 N2 -0.7(3) no
C1 N5 C12 C13 -126.9(3) no
C1 N5 C12 C17 108.4(3) no
C12 N5 C1 Rh1 7.4(4) no
C12 N5 C1 N2 -169.3(3) no
C4 N5 C12 C13 66.2(4) no
C4 N5 C12 C17 -58.6(4) no
C12 N5 C4 C3 168.9(3) no
N2 C3 C4 N5 -0.5(3) no
N2 C6 C7 C8 -179.5(2) no
N2 C6 C11 C10 -179.5(2) no
C7 C6 C11 C10 58.1(3) no
C11 C6 C7 C8 -56.6(3) no
C6 C7 C8 C9 53.9(4) no
C7 C8 C9 C10 -54.3(4) no
C8 C9 C10 C11 57.0(4) no
C9 C10 C11 C6 -58.4(4) no
N5 C12 C13 C14 174.9(2) no
N5 C12 C17 C16 -174.5(2) no
C13 C12 C17 C16 58.9(4) no
C17 C12 C13 C14 -60.5(4) no
C12 C13 C14 C15 57.8(4) no
C13 C14 C15 C16 -54.5(4) no
C14 C15 C16 C17 53.0(4) no
C15 C16 C17 C12 -54.5(4) no
Rh1 C21 C22 Rh1 0.0 no
Rh1 C21 C22 C23 -100.5(3) no
Rh1 C21 C28 C27 -7.5(4) no
C22 C21 C28 C27 -89.3(4) no
C28 C21 C22 Rh1 105.9(4) no
C28 C21 C22 C23 5.4(6) no
Rh1 C22 C23 C24 -35.4(4) no
C21 C22 C23 C24 44.3(5) no
C22 C23 C24 C25 30.8(5) no
C23 C24 C25 Rh1 -10.9(4) no
C23 C24 C25 C26 -92.1(4) no
Rh1 C25 C26 Rh1 0.0 no
Rh1 C25 C26 C27 -101.2(3) no
C24 C25 C26 Rh1 103.1(3) no
C24 C25 C26 C27 1.9(5) no
Rh1 C26 C27 C28 -28.4(4) no
C25 C26 C27 C28 52.3(5) no
C26 C27 C28 C21 24.4(5) no
